data_1551404
loop_
_publ_author_name
'Meghan B. Ward'
'Andreas Scheitler'
'Meng Yu'
'Laura Senft'
'Annika S. Zillmann'
'John D. Gorden'
'Dean D. Schwartz'
'Ivana Ivanovic-Burmazovic'
'Christian R. Goldsmith'

_publ_section_title
;
 Superoxide dismutase activity enabled by a redox-active ligand rather
 than metal
;
_journal_name_full 'Nature Chemistry'
_journal_page_first 1207
_journal_page_last 1212
_journal_paper_doi 10.1038/s41557-018-0137-1
_journal_volume 10
_journal_year 2018
_chemical_absolute_configuration unk
_chemical_formula_moiety 'C29 H32 N6 O2 Zn, 2(C F3 O3 S), H2 O'
_chemical_formula_sum 'C31 H34 F6 N6 O9 S2 Zn'
_chemical_formula_weight 878.17
_space_group_crystal_system orthorhombic
_space_group_IT_number 29
_space_group_name_Hall 'P 2c -2ac'
_space_group_name_H-M_alt 'P c a 21'
_symmetry_Int_Tables_number 29
_atom_sites_solution_primary iterative
_cell_angle_alpha 90
_cell_angle_beta 90
_cell_angle_gamma 90
_cell_formula_units_Z 4
_cell_length_a 16.6985(16)
_cell_length_b 12.4092(12)
_cell_length_c 17.7201(17)
_cell_measurement_reflns_used 7317
_cell_measurement_temperature 180.45
_cell_measurement_theta_max 27.910
_cell_measurement_theta_min 2.345
_cell_volume 3671.9(6)
_computing_cell_refinement 'SAINT v8.34A (Bruker, 2013)'
_computing_data_reduction 'SAINT v8.34A (Bruker, 2013)'
_computing_molecular_graphics 'Olex2 (Dolomanov et al., 2009)'
_computing_publication_material 'Olex2 (Dolomanov et al., 2009)'
_computing_structure_refinement 'olex2.refine (Bourhis et al., 2015)'
_computing_structure_solution 'olex2.solve (Bourhis et al., 2015)'
_diffrn_ambient_temperature 180.45
_diffrn_measured_fraction_theta_full 0.9989
_diffrn_measured_fraction_theta_max 0.9940
_diffrn_measurement_device_type 'CCD area detector'
_diffrn_measurement_method '\f and \w scans'
_diffrn_radiation_type 'Mo K\a'
_diffrn_radiation_wavelength 0.71073
_diffrn_reflns_av_R_equivalents 0.0515
_diffrn_reflns_av_unetI/netI 0.0633
_diffrn_reflns_limit_h_max 22
_diffrn_reflns_limit_h_min -20
_diffrn_reflns_limit_k_max 11
_diffrn_reflns_limit_k_min -16
_diffrn_reflns_limit_l_max 23
_diffrn_reflns_limit_l_min -23
_diffrn_reflns_number 30327
_diffrn_reflns_theta_full 26.0000
_diffrn_reflns_theta_max 27.94
_diffrn_reflns_theta_min 1.64
_diffrn_standards_number 0
_exptl_absorpt_coefficient_mu 0.874
_exptl_absorpt_correction_T_max 0.7456
_exptl_absorpt_correction_T_min 0.6442
_exptl_absorpt_correction_type multi-scan
_exptl_absorpt_process_details
;
SADABS-2014/2 (Bruker,2014/2) was used for absorption correction.
wR2(int) was 0.1021 before and 0.0622 after correction.
The Ratio of minimum to maximum transmission is 0.8640.
The \l/2 correction factor is 0.00150.
;
_exptl_crystal_colour_lustre clear
_exptl_crystal_colour_primary colourless
_exptl_crystal_density_diffrn 1.5884
_exptl_crystal_description irregular
_exptl_crystal_F_000 1803.3587
_exptl_crystal_preparation 'Layering of ether into a concencentrated solution of acetonitrile at room temperature.'
_exptl_crystal_recrystallization_method
'Layering of ether into a concencentrated solution of acetonitrile at room temperature.'
_exptl_crystal_size_max 0.1
_exptl_crystal_size_mid 0.1
_exptl_crystal_size_min 0.05
_refine_diff_density_max 0.6193
_refine_diff_density_min -0.5503
_refine_diff_density_rms 0.0964
_refine_ls_abs_structure_details 'Flack, H. D. (1983). Acta Cryst. A39, 876-881.'
_refine_ls_abs_structure_Flack 0.42(4)
_refine_ls_d_res_high 0.7583
_refine_ls_d_res_low 12.4092
_refine_ls_goodness_of_fit_ref 1.0592
_refine_ls_hydrogen_treatment mixed
_refine_ls_matrix_type full
_refine_ls_number_constraints 59
_refine_ls_number_parameters 501
_refine_ls_number_reflns 8769
_refine_ls_number_restraints 0
_refine_ls_restrained_S_all 1.0592
_refine_ls_R_factor_all 0.0715
_refine_ls_R_factor_gt 0.0591
_refine_ls_shift/su_max 0.0003
_refine_ls_shift/su_mean 0.0000
_refine_ls_structure_factor_coef Fsqd
_refine_ls_weighting_details 'w=1/[\s^2^(Fo^2^)+(0.0235P)^2^+9.4509P] where P=(Fo^2^+2Fc^2^)/3'
_refine_ls_weighting_scheme calc
_refine_ls_wR_factor_gt 0.1128
_refine_ls_wR_factor_ref 0.1226
_reflns_Friedel_coverage 0.990
_reflns_limit_h_max 22
_reflns_limit_h_min -21
_reflns_limit_k_max 16
_reflns_limit_k_min -16
_reflns_limit_l_max 23
_reflns_limit_l_min -23
_reflns_number_gt 7615
_reflns_number_total 8769
_reflns_threshold_expression I>=2u(I)
_cod_data_source_file 41557_2018_137_MOESM26_ESM.cif
_cod_data_source_block Goldsmith070715_0ma
_cod_original_sg_symbol_Hall ' P 2c -2ac'
_cod_database_code 1551404
_olex2_refinement_description
;
1. Fixed Uiso
 At 1.2 times of:
  All C(H) groups, All C(H,H) groups
 At 1.5 times of:
  All C(H,H,H) groups, All O(H) groups, All O(H,H) groups
2.a Free rotating group:
 O1w(H1wa,H1wb)
2.b Secondary CH2 refined with riding coordinates:
 c14(H14a,H14b), c13(H13a,H13b), c6(H6a,H6b), c21(H21a,H21b), c7(H7a,H7b),
 c15(H15a,H15b)
2.c Aromatic/amide H refined with riding coordinates:
 c1(H1a), c25(H25), c24(H24), c4(H4), c11(H11), c19(H19), c17(H17), c27(H27),
 c12(H12), c18(H18), c2(H2a), c9(H9), c3(H3), c20(H20), c10(H10)
2.d Idealised Me refined as rotating group:
 c29(H29a,H29b,H29c)
2.e Idealised tetrahedral OH refined as rotating group:
 O1(H1), O2(H2)
;
_olex2_exptl_crystal_mounting_method 'Room temperature using Paratone-N directly onto quartz pin.'
_olex2_submission_special_instructions 'No special instructions were received'

loop_
_space_group_symop_id
_space_group_symop_operation_xyz
1 x,y,z
2 -x,-y,z+1/2
3 -x+1/2,y,z+1/2
4 x+1/2,-y,z

loop_
_atom_site_label
_atom_site_type_symbol
_atom_site_fract_x
_atom_site_fract_y
_atom_site_fract_z
_atom_site_U_iso_or_equiv
_atom_site_adp_type
_atom_site_occupancy
_atom_site_refinement_flags_posn
Zn1 Zn 0.35128(3) 0.68834(4) 0.53963(3) 0.01798(10) Uani 1.000000 .
S2 S 0.54057(7) 0.19007(11) 0.55780(7) 0.0329(3) Uani 1.000000 .
F5 F 0.4270(3) 0.0479(3) 0.5779(3) 0.100(2) Uani 1.000000 .
F6 F 0.3883(2) 0.1935(4) 0.5249(3) 0.098(2) Uani 1.000000 .
F4 F 0.4137(3) 0.1918(4) 0.6426(3) 0.107(2) Uani 1.000000 .
O1 O 0.2123(2) 0.3492(3) 0.4306(2) 0.0294(8) Uani 1.000000 .
H1 H 0.209(2) 0.2848(9) 0.416(2) 0.0440(12) Uiso 1.000000 GR
O6 O 0.5382(2) 0.3053(3) 0.5583(3) 0.0576(14) Uani 1.000000 .
O7 O 0.5562(3) 0.1437(5) 0.4842(2) 0.0628(15) Uani 1.000000 .
O8 O 0.5840(3) 0.1399(4) 0.6177(2) 0.0471(11) Uani 1.000000 .
O2 O -0.0141(2) 0.5997(3) 0.2842(2) 0.0353(9) Uani 1.000000 .
H2 H -0.015(3) 0.6626(16) 0.302(3) 0.0530(14) Uiso 1.000000 GR
n3 N 0.2881(2) 0.6043(3) 0.6279(2) 0.0204(8) Uani 1.000000 .
n2 N 0.41425(18) 0.5338(2) 0.5407(2) 0.0167(6) Uani 1.000000 .
n5 N 0.4014(2) 0.7742(3) 0.4400(2) 0.0194(8) Uani 1.000000 .
n4 N 0.2897(2) 0.6122(3) 0.4432(2) 0.0172(8) Uani 1.000000 .
N24 N 0.2811(2) 0.8289(3) 0.5532(2) 0.0305(10) Uani 1.000000 .
n1 N 0.4600(2) 0.7257(3) 0.5959(2) 0.0226(8) Uani 1.000000 .
c1 C 0.4763(3) 0.8114(4) 0.6394(3) 0.0299(12) Uani 1.000000 .
H1a H 0.4332(3) 0.8554(4) 0.6560(3) 0.0359(14) Uiso 1.000000 R
c14 C 0.3457(3) 0.5254(4) 0.4175(2) 0.0189(9) Uani 1.000000 .
H14a H 0.3168(3) 0.4760(4) 0.3831(2) 0.0227(11) Uiso 1.000000 R
H14b H 0.3904(3) 0.5582(4) 0.3890(2) 0.0227(11) Uiso 1.000000 R
c22 C 0.1562(3) 0.5216(4) 0.4063(2) 0.0190(9) Uani 1.000000 .
c25 C 0.0463(3) 0.4301(4) 0.3070(3) 0.0250(10) Uani 1.000000 .
H25 H 0.0090(3) 0.3984(4) 0.2732(3) 0.0300(12) Uiso 1.000000 R
c24 C 0.1027(3) 0.3657(4) 0.3425(3) 0.0239(10) Uani 1.000000 .
H24 H 0.1039(3) 0.2905(4) 0.3327(3) 0.0286(11) Uiso 1.000000 R
c23 C 0.1575(3) 0.4107(4) 0.3923(2) 0.0204(9) Uani 1.000000 .
c13 C 0.3791(3) 0.4614(3) 0.4833(3) 0.0193(9) Uani 1.000000 .
H13a H 0.4207(3) 0.4111(3) 0.4647(3) 0.0231(11) Uiso 1.000000 R
H13b H 0.3357(3) 0.4183(3) 0.5065(3) 0.0231(11) Uiso 1.000000 R
c28 C 0.2516(3) 0.9108(4) 0.5492(3) 0.0275(10) Uani 1.000000 .
c6 C 0.4981(2) 0.5635(4) 0.5268(2) 0.0194(9) Uani 1.000000 .
H6a H 0.5335(2) 0.5025(4) 0.5402(2) 0.0233(11) Uiso 1.000000 R
H6b H 0.5057(2) 0.5799(4) 0.4726(2) 0.0233(11) Uiso 1.000000 R
c4 C 0.5990(3) 0.6836(4) 0.5924(3) 0.0291(11) Uani 1.000000 .
H4 H 0.6413(3) 0.6385(4) 0.5753(3) 0.0349(13) Uiso 1.000000 R
c26 C 0.0436(3) 0.5404(4) 0.3202(3) 0.0234(10) Uani 1.000000 .
c21 C 0.2091(2) 0.5712(4) 0.4664(2) 0.0188(9) Uani 1.000000 .
H21a H 0.2172(2) 0.5166(4) 0.5064(2) 0.0226(10) Uiso 1.000000 R
H21b H 0.1793(2) 0.6318(4) 0.4894(2) 0.0226(10) Uiso 1.000000 R
c11 C 0.1704(3) 0.5574(5) 0.6971(3) 0.0310(12) Uani 1.000000 .
H11 H 0.1184(3) 0.5763(5) 0.7143(3) 0.0371(14) Uiso 1.000000 R
c7 C 0.4040(3) 0.4892(4) 0.6179(2) 0.0218(9) Uani 1.000000 .
H7a H 0.4151(3) 0.4108(4) 0.6172(2) 0.0262(11) Uiso 1.000000 R
H7b H 0.4429(3) 0.5237(4) 0.6525(2) 0.0262(11) Uiso 1.000000 R
c19 C 0.4906(3) 0.8907(4) 0.3720(3) 0.0304(11) Uani 1.000000 .
H19 H 0.5356(3) 0.9375(4) 0.3726(3) 0.0365(13) Uiso 1.000000 R
c17 C 0.3817(3) 0.8071(4) 0.3085(3) 0.0243(10) Uani 1.000000 .
H17 H 0.3517(3) 0.7940(4) 0.2638(3) 0.0292(11) Uiso 1.000000 R
c8 C 0.3204(3) 0.5084(4) 0.6463(2) 0.0204(9) Uani 1.000000 .
c31 C 0.4370(4) 0.1524(5) 0.5761(5) 0.056(2) Uani 1.000000 .
c16 C 0.3585(3) 0.7597(4) 0.3765(3) 0.0212(9) Uani 1.000000 .
c27 C 0.0988(3) 0.5848(4) 0.3706(3) 0.0229(9) Uani 1.000000 .
H27 H 0.0971(3) 0.6599(4) 0.3808(3) 0.0275(11) Uiso 1.000000 R
c12 C 0.2140(3) 0.6282(4) 0.6529(3) 0.0270(11) Uani 1.000000 .
H12 H 0.1910(3) 0.6957(4) 0.6399(3) 0.0324(13) Uiso 1.000000 R
c18 C 0.4479(3) 0.8726(4) 0.3062(3) 0.0305(11) Uani 1.000000 .
H18 H 0.4643(3) 0.9050(4) 0.2602(3) 0.0366(13) Uiso 1.000000 R
c2 C 0.5527(4) 0.8379(5) 0.6608(3) 0.0373(13) Uani 1.000000 .
H2a H 0.5626(4) 0.8993(5) 0.6915(3) 0.0448(16) Uiso 1.000000 R
c5 C 0.5199(3) 0.6610(4) 0.5736(2) 0.0227(9) Uani 1.000000 .
c29 C 0.2159(3) 1.0167(4) 0.5436(5) 0.0477(15) Uani 1.000000 .
H29a H 0.218(2) 1.0409(14) 0.4910(6) 0.072(2) Uiso 1.000000 GR
H29b H 0.1602(8) 1.0136(8) 0.561(2) 0.072(2) Uiso 1.000000 GR
H29c H 0.2460(15) 1.0674(8) 0.5752(18) 0.072(2) Uiso 1.000000 GR
c15 C 0.2824(3) 0.6951(4) 0.3839(2) 0.0209(9) Uani 1.000000 .
H15a H 0.2702(3) 0.6599(4) 0.3351(2) 0.0251(11) Uiso 1.000000 R
H15b H 0.2374(3) 0.7440(4) 0.3963(2) 0.0251(11) Uiso 1.000000 R
c9 C 0.2798(3) 0.4339(4) 0.6901(3) 0.0268(10) Uani 1.000000 .
H9 H 0.3038(3) 0.3668(4) 0.7025(3) 0.0321(12) Uiso 1.000000 R
c3 C 0.6150(3) 0.7730(5) 0.6366(3) 0.0364(13) Uani 1.000000 .
H3 H 0.6686(3) 0.7898(5) 0.6502(3) 0.0437(15) Uiso 1.000000 R
c20 C 0.4654(3) 0.8386(4) 0.4368(3) 0.0271(11) Uani 1.000000 .
H20 H 0.4954(3) 0.8492(4) 0.4817(3) 0.0326(13) Uiso 1.000000 R
c10 C 0.2035(3) 0.4590(5) 0.7158(3) 0.0328(12) Uani 1.000000 .
H10 H 0.1744(3) 0.4091(5) 0.7458(3) 0.0394(14) Uiso 1.000000 R
S1 S 0.75073(9) 0.88774(11) 0.31180(8) 0.0381(3) Uani 1.000000 .
F3 F 0.6252(2) 0.9907(4) 0.2612(2) 0.0605(11) Uani 1.000000 .
F2 F 0.7372(3) 1.0538(4) 0.2220(2) 0.0721(13) Uani 1.000000 .
F1 F 0.6995(3) 1.0831(3) 0.3348(2) 0.0607(11) Uani 1.000000 .
O5 O 0.7070(2) 0.8605(3) 0.3794(2) 0.0439(10) Uani 1.000000 .
O3 O 0.8317(3) 0.9215(4) 0.3235(3) 0.0695(17) Uani 1.000000 .
O4 O 0.7379(3) 0.8147(4) 0.2498(3) 0.0698(16) Uani 1.000000 .
c30 C 0.7005(3) 1.0104(5) 0.2811(3) 0.0399(14) Uani 1.000000 .
O1w O 0.4771(3) 0.1994(4) 0.3453(3) 0.0612(14) Uani 1.000000 .
H1wa H 0.4277(17) 0.177(7) 0.344(4) 0.092(2) Uiso 1.000000 G
H1wb H 0.497(4) 0.185(7) 0.389(2) 0.092(2) Uiso 1.000000 G

loop_
_atom_site_aniso_label
_atom_site_aniso_U_11
_atom_site_aniso_U_22
_atom_site_aniso_U_33
_atom_site_aniso_U_12
_atom_site_aniso_U_13
_atom_site_aniso_U_23
Zn1 0.0181(2) 0.0176(2) 0.0183(2) 0.00120(19) 0.0004(2) -0.0013(2)
S2 0.0280(6) 0.0301(6) 0.0407(9) 0.0031(5) 0.0023(5) 0.0037(6)
F5 0.066(3) 0.034(2) 0.199(7) -0.017(2) -0.004(3) 0.033(3)
F6 0.0385(19) 0.072(3) 0.185(6) -0.010(2) -0.029(3) 0.047(4)
F4 0.085(4) 0.093(4) 0.143(5) 0.018(3) 0.079(4) 0.026(4)
O1 0.0283(17) 0.0195(17) 0.040(2) -0.0005(15) -0.0079(16) 0.0007(16)
O6 0.044(2) 0.0270(19) 0.102(5) -0.0034(18) 0.004(3) 0.011(2)
O7 0.065(3) 0.086(4) 0.038(2) 0.028(3) -0.002(2) -0.007(3)
O8 0.047(3) 0.060(3) 0.035(2) 0.015(2) -0.0008(19) 0.005(2)
O2 0.0260(18) 0.035(2) 0.045(2) 0.0031(17) -0.0164(16) 0.0013(18)
n3 0.0223(19) 0.022(2) 0.0169(19) 0.0014(17) -0.0012(15) -0.0001(16)
n2 0.0146(14) 0.0181(16) 0.0173(15) 0.0004(12) 0.0005(16) -0.0003(18)
n5 0.0211(18) 0.0188(19) 0.0183(18) -0.0040(16) 0.0011(15) 0.0025(15)
n4 0.0149(17) 0.021(2) 0.0160(18) -0.0016(16) -0.0016(14) 0.0017(15)
N24 0.0301(19) 0.027(2) 0.035(3) 0.0083(17) 0.0076(18) -0.0023(19)
n1 0.0237(19) 0.0205(19) 0.0235(19) -0.0047(16) -0.0021(16) -0.0000(16)
c1 0.039(3) 0.030(3) 0.021(2) 0.001(2) -0.005(2) 0.000(2)
c14 0.022(2) 0.019(2) 0.016(2) 0.0011(19) 0.0007(17) -0.0026(17)
c22 0.017(2) 0.019(2) 0.021(2) -0.0030(18) -0.0001(16) -0.0037(18)
c25 0.017(2) 0.032(3) 0.026(2) -0.0069(19) 0.0024(19) -0.008(2)
c24 0.017(2) 0.028(2) 0.027(2) -0.0052(19) 0.0004(18) -0.003(2)
c23 0.016(2) 0.023(2) 0.022(2) 0.0001(18) 0.0009(17) -0.0001(18)
c13 0.022(2) 0.0111(19) 0.025(2) 0.0022(17) -0.0012(18) -0.0032(17)
c28 0.027(2) 0.029(2) 0.027(3) 0.0020(19) 0.004(2) -0.001(2)
c6 0.0150(18) 0.024(2) 0.019(2) 0.0017(16) 0.0017(15) 0.0023(17)
c4 0.021(2) 0.034(3) 0.032(3) -0.002(2) -0.006(2) 0.006(2)
c26 0.017(2) 0.028(2) 0.025(2) -0.0025(19) -0.0015(18) 0.005(2)
c21 0.0170(19) 0.021(2) 0.018(2) -0.0005(17) 0.0032(16) -0.0012(17)
c11 0.024(2) 0.045(3) 0.024(3) -0.003(2) 0.011(2) -0.005(2)
c7 0.022(2) 0.023(2) 0.021(2) -0.0013(19) 0.0008(18) 0.0034(19)
c19 0.027(2) 0.027(3) 0.037(3) -0.006(2) 0.004(2) 0.008(2)
c17 0.029(2) 0.028(2) 0.016(2) 0.004(2) -0.0007(18) 0.004(2)
c8 0.021(2) 0.025(2) 0.016(2) -0.0047(19) -0.0033(17) 0.0028(18)
c31 0.033(3) 0.030(3) 0.105(6) 0.002(3) 0.007(3) 0.022(4)
c16 0.022(2) 0.017(2) 0.024(2) 0.0045(18) 0.0032(18) 0.0009(18)
c27 0.018(2) 0.023(2) 0.028(2) -0.0021(18) 0.0018(18) -0.0004(19)
c12 0.025(2) 0.033(3) 0.023(2) 0.002(2) 0.0050(19) -0.006(2)
c18 0.033(3) 0.028(3) 0.031(3) 0.006(2) 0.006(2) 0.007(2)
c2 0.050(3) 0.029(3) 0.033(3) -0.012(3) -0.012(3) 0.000(2)
c5 0.023(2) 0.028(2) 0.017(2) -0.0025(19) -0.0018(17) 0.0050(19)
c29 0.046(3) 0.026(3) 0.072(4) 0.011(2) 0.005(4) 0.008(4)
c15 0.020(2) 0.024(2) 0.019(2) 0.0001(18) -0.0028(17) 0.0036(18)
c9 0.033(3) 0.029(3) 0.018(2) -0.007(2) 0.0006(19) 0.0021(19)
c3 0.033(3) 0.038(3) 0.039(3) -0.014(2) -0.015(2) 0.008(3)
c20 0.022(2) 0.028(3) 0.031(3) -0.006(2) -0.002(2) 0.004(2)
c10 0.034(3) 0.042(3) 0.023(2) -0.016(3) 0.005(2) -0.006(2)
S1 0.0317(6) 0.0260(6) 0.0565(9) -0.0034(6) 0.0090(7) -0.0069(6)
F3 0.0389(19) 0.072(3) 0.070(3) -0.011(2) -0.0153(19) 0.017(2)
F2 0.073(3) 0.089(3) 0.054(2) -0.030(3) 0.004(2) 0.035(2)
F1 0.077(3) 0.0278(19) 0.078(3) 0.0057(19) -0.001(2) -0.0096(19)
O5 0.058(3) 0.029(2) 0.044(2) 0.003(2) 0.003(2) 0.0073(19)
O3 0.034(2) 0.045(3) 0.130(5) -0.003(2) -0.012(3) 0.012(3)
O4 0.077(4) 0.048(3) 0.084(4) -0.016(3) 0.035(3) -0.039(3)
c30 0.038(3) 0.042(3) 0.040(3) -0.012(3) -0.002(3) 0.008(3)
O1w 0.063(3) 0.064(3) 0.057(3) -0.030(3) -0.030(2) 0.019(3)

loop_
_atom_type_symbol
_atom_type_scat_dispersion_real
_atom_type_scat_dispersion_imag
_atom_type_scat_Cromer_Mann_a1
_atom_type_scat_Cromer_Mann_a2
_atom_type_scat_Cromer_Mann_a3
_atom_type_scat_Cromer_Mann_a4
_atom_type_scat_Cromer_Mann_b1
_atom_type_scat_Cromer_Mann_b2
_atom_type_scat_Cromer_Mann_b3
_atom_type_scat_Cromer_Mann_b4
_atom_type_scat_Cromer_Mann_c
_atom_type_scat_source
_atom_type_scat_dispersion_source
C 0.00347 0.00161 2.31000 1.02000 1.58860 0.86500 20.84390 10.20750 0.56870 51.65120 0.215599998832 'International Tables Volume C Table 6.1.1.4 (pp. 500-502)' 'Henke, Gullikson and Davis, At. Data and Nucl. Data Tables, 1993, 54, 2'
F 0.01794 0.01033 3.53920 2.64120 1.51700 1.02430 10.28250 4.29440 0.26150 26.14760 0.277599990368 'International Tables Volume C Table 6.1.1.4 (pp. 500-502)' 'Henke, Gullikson and Davis, At. Data and Nucl. Data Tables, 1993, 54, 2'
H 0.00000 0.00000 0.49300 0.32291 0.14019 0.04081 10.51090 26.12570 3.14236 57.79970 0.0030380000826 'International Tables Volume C Table 6.1.1.4 (pp. 500-502)' 'Henke, Gullikson and Davis, At. Data and Nucl. Data Tables, 1993, 54, 2'
Zn 0.31207 1.46666 14.07430 7.03180 5.16520 2.41000 3.26550 0.23330 10.31630 58.70970 1.30410003662 'International Tables Volume C Table 6.1.1.4 (pp. 500-502)' 'Henke, Gullikson and Davis, At. Data and Nucl. Data Tables, 1993, 54, 2'
O 0.01158 0.00611 3.04850 2.28680 1.54630 0.86700 13.27710 5.70110 0.32390 32.90890 0.250800013542 'International Tables Volume C Table 6.1.1.4 (pp. 500-502)' 'Henke, Gullikson and Davis, At. Data and Nucl. Data Tables, 1993, 54, 2'
N 0.00653 0.00323 12.21260 3.13220 2.01250 1.16630 0.00570 9.89330 28.99750 0.58260 -11.5290002823 'International Tables Volume C Table 6.1.1.4 (pp. 500-502)' 'Henke, Gullikson and Davis, At. Data and Nucl. Data Tables, 1993, 54, 2'
S 0.12424 0.12443 6.90530 5.20340 1.43790 1.58630 1.46790 22.21510 0.25360 56.17200 0.866900026798 'International Tables Volume C Table 6.1.1.4 (pp. 500-502)' 'Henke, Gullikson and Davis, At. Data and Nucl. Data Tables, 1993, 54, 2'

loop_
_geom_angle_atom_site_label_1
_geom_angle_atom_site_label_2
_geom_angle_atom_site_label_3
_geom_angle
_geom_angle_site_symmetry_1
_geom_angle_site_symmetry_3
n2 Zn1 n3 78.73(14) . .
n5 Zn1 n3 172.41(14) . .
n5 Zn1 n2 104.24(14) . .
n4 Zn1 n3 97.28(12) . .
n4 Zn1 n2 81.70(14) . .
n4 Zn1 n5 76.44(14) . .
N24 Zn1 n3 92.60(16) . .
N24 Zn1 n2 171.27(15) . .
N24 Zn1 n5 84.49(15) . .
N24 Zn1 n4 100.55(16) . .
n1 Zn1 n3 100.59(15) . .
n1 Zn1 n2 77.04(14) . .
n1 Zn1 n5 86.92(14) . .
n1 Zn1 n4 148.82(14) . .
n1 Zn1 N24 103.92(16) . .
O7 S2 O6 114.0(3) . .
O8 S2 O6 116.4(3) . .
O8 S2 O7 113.9(3) . .
c31 S2 O6 103.3(3) . .
c31 S2 O7 103.3(3) . .
c31 S2 O8 103.8(3) . .
c23 O1 H1 109.5 . .
c26 O2 H2 109.5 . .
c8 n3 Zn1 114.1(3) . .
c12 n3 Zn1 125.6(3) . .
c12 n3 c8 118.8(4) . .
c13 n2 Zn1 109.6(2) . .
c6 n2 Zn1 103.7(2) . .
c6 n2 c13 114.5(4) . .
c7 n2 Zn1 106.2(3) . .
c7 n2 c13 111.2(3) . .
c7 n2 c6 111.0(3) . .
c16 n5 Zn1 113.5(3) . .
c20 n5 Zn1 128.3(3) . .
c20 n5 c16 118.1(4) . .
c14 n4 Zn1 104.6(3) . .
c21 n4 Zn1 110.6(3) . .
c21 n4 c14 113.5(4) . .
c15 n4 Zn1 107.0(3) . .
c15 n4 c14 109.7(3) . .
c15 n4 c21 110.9(3) . .
c28 N24 Zn1 167.1(4) . .
c1 n1 Zn1 128.0(3) . .
c5 n1 Zn1 111.7(3) . .
c5 n1 c1 119.5(4) . .
H1a c1 n1 118.7(3) . .
c2 c1 n1 122.6(5) . .
c2 c1 H1a 118.7(3) . .
H14a c14 n4 109.2(2) . .
H14b c14 n4 109.2(2) . .
H14b c14 H14a 107.9 . .
c13 c14 n4 111.9(3) . .
c13 c14 H14a 109.2(2) . .
c13 c14 H14b 109.2(2) . .
c21 c22 c23 121.0(4) . .
c27 c22 c23 119.1(4) . .
c27 c22 c21 119.5(4) . .
c24 c25 H25 119.6(3) . .
c26 c25 H25 119.6(3) . .
c26 c25 c24 120.9(4) . .
H24 c24 c25 119.8(3) . .
c23 c24 c25 120.3(5) . .
c23 c24 H24 119.8(3) . .
c22 c23 O1 118.1(4) . .
c24 c23 O1 122.0(4) . .
c24 c23 c22 119.9(4) . .
c14 c13 n2 110.9(3) . .
H13a c13 n2 109.4(2) . .
H13a c13 c14 109.4(2) . .
H13b c13 n2 109.4(2) . .
H13b c13 c14 109.4(2) . .
H13b c13 H13a 108.0 . .
c29 c28 N24 178.4(5) . .
H6a c6 n2 109.7(2) . .
H6b c6 n2 109.7(2) . .
H6b c6 H6a 108.2 . .
c5 c6 n2 109.8(4) . .
c5 c6 H6a 109.7(2) . .
c5 c6 H6b 109.7(2) . .
c5 c4 H4 120.6(3) . .
c3 c4 H4 120.6(3) . .
c3 c4 c5 118.7(5) . .
c25 c26 O2 118.3(4) . .
c27 c26 O2 123.3(4) . .
c27 c26 c25 118.4(4) . .
c22 c21 n4 118.1(4) . .
H21a c21 n4 107.8(2) . .
H21a c21 c22 107.8(2) . .
H21b c21 n4 107.8(2) . .
H21b c21 c22 107.8(2) . .
H21b c21 H21a 107.1 . .
c12 c11 H11 120.4(3) . .
c10 c11 H11 120.4(3) . .
c10 c11 c12 119.2(5) . .
H7a c7 n2 109.5(2) . .
H7b c7 n2 109.5(2) . .
H7b c7 H7a 108.1 . .
c8 c7 n2 110.8(4) . .
c8 c7 H7a 109.5(3) . .
c8 c7 H7b 109.5(2) . .
c18 c19 H19 121.1(3) . .
c20 c19 H19 121.1(3) . .
c20 c19 c18 117.8(5) . .
c16 c17 H17 120.1(3) . .
c18 c17 H17 120.1(3) . .
c18 c17 c16 119.8(4) . .
c7 c8 n3 115.5(4) . .
c9 c8 n3 122.0(4) . .
c9 c8 c7 122.4(4) . .
F5 c31 S2 112.4(5) . .
F6 c31 S2 111.3(5) . .
F6 c31 F5 108.7(6) . .
F4 c31 S2 109.9(5) . .
F4 c31 F5 107.7(6) . .
F4 c31 F6 106.5(6) . .
c17 c16 n5 121.2(4) . .
c15 c16 n5 116.6(4) . .
c15 c16 c17 122.1(4) . .
c26 c27 c22 121.5(4) . .
H27 c27 c22 119.3(3) . .
H27 c27 c26 119.3(3) . .
c11 c12 n3 122.0(5) . .
H12 c12 n3 119.0(3) . .
H12 c12 c11 119.0(3) . .
c17 c18 c19 119.1(5) . .
H18 c18 c19 120.4(3) . .
H18 c18 c17 120.4(3) . .
H2a c2 c1 120.9(3) . .
c3 c2 c1 118.3(5) . .
c3 c2 H2a 120.9(3) . .
c6 c5 n1 117.4(4) . .
c4 c5 n1 121.1(5) . .
c4 c5 c6 121.5(4) . .
H29a c29 c28 109.5 . .
H29b c29 c28 109.5 . .
H29b c29 H29a 109.5 . .
H29c c29 c28 109.5 . .
H29c c29 H29a 109.5 . .
H29c c29 H29b 109.5 . .
c16 c15 n4 111.2(4) . .
H15a c15 n4 109.4(2) . .
H15a c15 c16 109.4(2) . .
H15b c15 n4 109.4(2) . .
H15b c15 c16 109.4(2) . .
H15b c15 H15a 108.0 . .
H9 c9 c8 120.6(3) . .
c10 c9 c8 118.9(5) . .
c10 c9 H9 120.6(3) . .
c2 c3 c4 119.8(5) . .
H3 c3 c4 120.1(3) . .
H3 c3 c2 120.1(3) . .
c19 c20 n5 123.9(5) . .
H20 c20 n5 118.1(3) . .
H20 c20 c19 118.1(3) . .
c9 c10 c11 119.1(5) . .
H10 c10 c11 120.4(3) . .
H10 c10 c9 120.4(3) . .
O3 S1 O5 115.3(3) . .
O4 S1 O5 114.2(3) . .
O4 S1 O3 115.8(3) . .
c30 S1 O5 102.2(3) . .
c30 S1 O3 103.5(3) . .
c30 S1 O4 103.3(3) . .
F3 c30 S1 111.2(4) . .
F2 c30 S1 111.2(4) . .
F2 c30 F3 107.7(5) . .
F1 c30 S1 111.3(4) . .
F1 c30 F3 107.9(5) . .
F1 c30 F2 107.4(5) . .
H1wb O1w H1wa 109.5 . .

loop_
_geom_bond_atom_site_label_1
_geom_bond_atom_site_label_2
_geom_bond_distance
_geom_bond_site_symmetry_2
Zn1 n3 2.155(4) .
Zn1 n2 2.187(3) .
Zn1 n5 2.226(4) .
Zn1 n4 2.206(4) .
Zn1 N24 2.115(4) .
Zn1 n1 2.123(4) .
S2 O6 1.430(4) .
S2 O7 1.450(5) .
S2 O8 1.429(4) .
S2 c31 1.820(6) .
F5 c31 1.308(7) .
F6 c31 1.321(8) .
F4 c31 1.335(9) .
O1 H1 0.8400 .
O1 c23 1.371(5) .
O2 H2 0.8400 .
O2 c26 1.371(6) .
n3 c8 1.346(6) .
n3 c12 1.348(6) .
n2 c13 1.479(6) .
n2 c6 1.468(5) .
n2 c7 1.485(6) .
n5 c16 1.346(6) .
n5 c20 1.335(6) .
n4 c14 1.497(6) .
n4 c21 1.498(5) .
n4 c15 1.476(5) .
N24 c28 1.132(6) .
n1 c1 1.341(6) .
n1 c5 1.341(6) .
c1 H1a 0.9500 .
c1 c2 1.371(7) .
c14 H14a 0.9900 .
c14 H14b 0.9900 .
c14 c13 1.516(6) .
c22 c23 1.398(6) .
c22 c21 1.514(6) .
c22 c27 1.390(6) .
c25 H25 0.9500 .
c25 c24 1.386(7) .
c25 c26 1.389(7) .
c24 H24 0.9500 .
c24 c23 1.388(6) .
c13 H13a 0.9900 .
c13 H13b 0.9900 .
c28 c29 1.447(6) .
c6 H6a 0.9900 .
c6 H6b 0.9900 .
c6 c5 1.511(6) .
c4 H4 0.9500 .
c4 c5 1.391(6) .
c4 c3 1.384(7) .
c26 c27 1.396(6) .
c21 H21a 0.9900 .
c21 H21b 0.9900 .
c11 H11 0.9500 .
c11 c12 1.383(7) .
c11 c10 1.380(8) .
c7 H7a 0.9900 .
c7 H7b 0.9900 .
c7 c8 1.504(6) .
c19 H19 0.9500 .
c19 c18 1.383(7) .
c19 c20 1.384(7) .
c17 H17 0.9500 .
c17 c16 1.396(6) .
c17 c18 1.374(7) .
c8 c9 1.385(6) .
c16 c15 1.509(6) .
c27 H27 0.9500 .
c12 H12 0.9500 .
c18 H18 0.9500 .
c2 H2a 0.9500 .
c2 c3 1.385(8) .
c29 H29a 0.9800 .
c29 H29b 0.9800 .
c29 H29c 0.9800 .
c15 H15a 0.9900 .
c15 H15b 0.9900 .
c9 H9 0.9500 .
c9 c10 1.389(7) .
c3 H3 0.9500 .
c20 H20 0.9500 .
c10 H10 0.9500 .
S1 O5 1.443(4) .
S1 O3 1.431(4) .
S1 O4 1.441(4) .
S1 c30 1.822(6) .
F3 c30 1.328(6) .
F2 c30 1.328(6) .
F1 c30 1.312(7) .
O1w H1wa 0.8700 .
O1w H1wb 0.8701 .

_cod_database_fobs_code 1551404
